data_7120028
loop_
_publ_author_name
'Luo, Feng'
'Gao, Heng Ya'
'Peng, Wenli'
'Meng, PanPan'
'Feng, Xuefeng'
'Li, Jianqiang'
'Wu, HuiQiong'
'Yan, Chang Sheng'
'Xiaong, Yang Yang'

_publ_section_title
;
 Lanthanide separation using size-selective crystallization of Ln-MOFs
;
_journal_name_full 'Chem. Commun.'
_journal_paper_doi 10.1039/C7CC01898C
_journal_year 2017
_chemical_formula_sum 'C17 H16 Gd N3 O9'
_chemical_formula_weight 563.58
_chemical_name_systematic
; 
 ? 
;
_space_group_IT_number 14
_symmetry_cell_setting monoclinic
_symmetry_space_group_name_Hall '-P 2ybc'
_symmetry_space_group_name_H-M 'P 1 21/c 1'
_atom_sites_solution_hydrogens geom
_atom_sites_solution_primary direct
_atom_sites_solution_secondary difmap
_audit_creation_method SHELXL-97
_audit_update_record
;
2017-03-10 deposited with the CCDC.
2017-04-27 downloaded from the CCDC.
;
_cell_angle_alpha 90.00
_cell_angle_beta 102.1830(10)
_cell_angle_gamma 90.00
_cell_formula_units_Z 4
_cell_length_a 8.8181(2)
_cell_length_b 8.78790(10)
_cell_length_c 27.5387(4)
_cell_measurement_reflns_used 9955
_cell_measurement_temperature 296(2)
_cell_measurement_theta_max 27.64
_cell_measurement_theta_min 2.44
_cell_volume 2085.98(6)
_computing_cell_refinement 'Bruker SMART'
_computing_data_collection 'Bruker SMART'
_computing_data_reduction 'Bruker SAINT'
_computing_molecular_graphics 'Bruker SHELXTL'
_computing_publication_material 'Bruker SHELXTL'
_computing_structure_refinement 'SHELXL-97 (Sheldrick, 1997)'
_computing_structure_solution 'SHELXS-97 (Sheldrick, 1990)'
_diffrn_ambient_temperature 296(2)
_diffrn_measured_fraction_theta_full 0.999
_diffrn_measured_fraction_theta_max 0.999
_diffrn_measurement_device_type 'CCD area detector'
_diffrn_measurement_method 'phi and omega scans'
_diffrn_radiation_monochromator graphite
_diffrn_radiation_source 'fine-focus sealed tube'
_diffrn_radiation_type MoK\a
_diffrn_radiation_wavelength 0.71073
_diffrn_reflns_av_R_equivalents 0.0210
_diffrn_reflns_av_sigmaI/netI 0.0192
_diffrn_reflns_limit_h_max 10
_diffrn_reflns_limit_h_min -10
_diffrn_reflns_limit_k_max 10
_diffrn_reflns_limit_k_min -10
_diffrn_reflns_limit_l_max 32
_diffrn_reflns_limit_l_min -31
_diffrn_reflns_number 14116
_diffrn_reflns_theta_full 25.00
_diffrn_reflns_theta_max 25.00
_diffrn_reflns_theta_min 1.51
_exptl_absorpt_coefficient_mu 3.232
_exptl_absorpt_correction_T_max 0.9093
_exptl_absorpt_correction_T_min 0.7381
_exptl_absorpt_correction_type none
_exptl_crystal_density_diffrn 1.795
_exptl_crystal_density_meas 0
_exptl_crystal_density_method 'not measured'
_exptl_crystal_F_000 1100
_exptl_crystal_size_max 0.10
_exptl_crystal_size_mid 0.10
_exptl_crystal_size_min 0.03
_refine_diff_density_max 0.546
_refine_diff_density_min -0.763
_refine_diff_density_rms 0.222
_refine_ls_extinction_method none
_refine_ls_goodness_of_fit_ref 1.253
_refine_ls_hydrogen_treatment mixed
_refine_ls_matrix_type full
_refine_ls_number_parameters 285
_refine_ls_number_reflns 3689
_refine_ls_number_restraints 4
_refine_ls_restrained_S_all 1.253
_refine_ls_R_factor_all 0.0215
_refine_ls_R_factor_gt 0.0178
_refine_ls_shift/su_max 0.001
_refine_ls_shift/su_mean 0.000
_refine_ls_structure_factor_coef Fsqd
_refine_ls_weighting_details 'calc w=1/[\s^2^(Fo^2^)+(0.0364P)^2^+0.3324P] where P=(Fo^2^+2Fc^2^)/3'
_refine_ls_weighting_scheme calc
_refine_ls_wR_factor_gt 0.0504
_refine_ls_wR_factor_ref 0.0626
_reflns_number_gt 3402
_reflns_number_total 3689
_reflns_threshold_expression >2sigma(I)
_cod_data_source_file c7cc01898c2.cif
_cod_data_source_block p2015110915shense_0m
_cod_depositor_comments
;
The following automatic conversions were performed:

'_symmetry_cell_setting' value 'Monoclinic' changed to 'monoclinic'
according to
/home/data/users/saulius/crontab/automatic-downloads/rss-feeds/RSC/lib/dictionaries/cif_core.dic
dictionary named 'cif_core.dic' version 2.4.2 from 2011-04-26.

Automatic conversion script
Id: cif_fix_values 4973 2017-02-22 13:04:09Z antanas 
;
_cod_original_sg_symbol_H-M P2(1)/n
_cod_database_code 7120028

loop_
_symmetry_equiv_pos_as_xyz
'x, y, z'
'-x, y+1/2, -z+1/2'
'-x, -y, -z'
'x, -y-1/2, z-1/2'

loop_
_atom_site_label
_atom_site_type_symbol
_atom_site_fract_x
_atom_site_fract_y
_atom_site_fract_z
_atom_site_U_iso_or_equiv
_atom_site_adp_type
_atom_site_occupancy
_atom_site_symmetry_multiplicity
_atom_site_calc_flag
_atom_site_refinement_flags
C1 C 0.5599(4) 0.2529(3) 0.66486(10) 0.0248(7) Uani 1 1 d .
C2 C 0.5838(4) 0.2729(3) 0.61349(11) 0.0279(7) Uani 1 1 d .
C3 C 0.5372(4) 0.1595(4) 0.57871(11) 0.0298(7) Uani 1 1 d .
H3 H 0.4881 0.0732 0.5875 0.036 Uiso 1 1 calc R
C4 C 0.5630(4) 0.1732(4) 0.53088(11) 0.0354(8) Uani 1 1 d .
C5 C 0.6322(5) 0.3043(5) 0.51786(13) 0.0547(11) Uani 1 1 d .
H5 H 0.6473 0.3153 0.4856 0.066 Uiso 1 1 calc R
C6 C 0.6787(6) 0.4177(5) 0.55177(15) 0.0587(13) Uani 1 1 d .
H6 H 0.7258 0.5047 0.5425 0.070 Uiso 1 1 calc R
C7 C 0.6558(5) 0.4035(4) 0.59968(13) 0.0427(9) Uani 1 1 d .
C8 C 0.3425(3) 0.6873(3) 0.67507(10) 0.0206(6) Uani 1 1 d .
C9 C 0.2571(4) 0.5649(3) 0.64393(11) 0.0212(6) Uani 1 1 d .
C10 C 0.2364(4) 0.4167(3) 0.66178(11) 0.0243(7) Uani 1 1 d .
C11 C 0.1549(4) 0.3108(4) 0.62769(11) 0.0390(9) Uani 1 1 d .
H11 H 0.1436 0.2119 0.6384 0.047 Uiso 1 1 calc R
C12 C 0.0919(4) 0.3474(4) 0.57955(12) 0.0408(9) Uani 1 1 d .
H12 H 0.0400 0.2738 0.5580 0.049 Uiso 1 1 calc R
C13 C 0.1054(4) 0.4961(4) 0.56243(10) 0.0270(7) Uani 1 1 d .
C14 C 0.1891(4) 0.6006(3) 0.59450(11) 0.0247(7) Uani 1 1 d .
H14 H 0.2010 0.6984 0.5830 0.030 Uiso 1 1 calc R
C22 C 0.3053(4) 0.3474(4) 0.85461(13) 0.0358(8) Uani 1 1 d .
H22 H 0.3953 0.3135 0.8758 0.043 Uiso 1 1 calc R
C27 C 0.1846(6) 0.3369(6) 0.92549(16) 0.0704(14) Uani 1 1 d .
H27A H 0.2844 0.2985 0.9417 0.106 Uiso 1 1 calc R
H27B H 0.1065 0.2622 0.9273 0.106 Uiso 1 1 calc R
H27C H 0.1628 0.4286 0.9417 0.106 Uiso 1 1 calc R
C28 C 0.0457(8) 0.4271(10) 0.8442(3) 0.147(4) Uani 1 1 d .
H28A H 0.0679 0.5172 0.8273 0.221 Uiso 1 1 calc R
H28B H -0.0251 0.4515 0.8652 0.221 Uiso 1 1 calc R
H28C H -0.0001 0.3519 0.8203 0.221 Uiso 1 1 calc R
Gd1 Gd 0.503854(15) 0.438285(14) 0.766810(4) 0.01824(7) Uani 1 1 d .
H1M H 0.670(4) 0.500(5) 0.6579(9) 0.048(11) Uiso 1 1 d D
H1W H 0.753(4) 0.6661(16) 0.7763(14) 0.061(13) Uiso 1 1 d D
H2W H 0.812(4) 0.567(4) 0.7529(14) 0.048(13) Uiso 1 1 d D
N1 N 0.5242(4) 0.0612(3) 0.49315(11) 0.0396(8) Uani 1 1 d .
N2 N 0.0378(3) 0.5491(3) 0.51422(10) 0.0298(6) Uani 1 1 d .
N3 N 0.1850(4) 0.3691(4) 0.87361(11) 0.0449(7) Uani 1 1 d .
O1 O 0.9848(6) 0.5136(12) 0.7218(2) 0.172(3) Uani 1 1 d .
O2 O 0.3107(3) 0.3679(3) 0.81080(9) 0.0446(6) Uani 1 1 d .
O3 O 0.4994(3) 0.1324(2) 0.67557(7) 0.0323(5) Uani 1 1 d .
O4 O 0.7435(3) 0.5721(2) 0.77004(9) 0.0315(5) Uani 1 1 d D
O5 O 0.3351(3) 0.8213(2) 0.65927(7) 0.0329(5) Uani 1 1 d .
O6 O 0.6013(3) 0.3620(2) 0.69562(8) 0.0313(5) Uani 1 1 d .
O7 O 0.2837(2) 0.3767(2) 0.70875(7) 0.0269(5) Uani 1 1 d .
O8 O 0.4260(2) 0.6594(2) 0.71798(7) 0.0250(5) Uani 1 1 d .
O9 O 0.7050(4) 0.5170(3) 0.63210(10) 0.0636(9) Uani 1 1 d D

loop_
_atom_site_aniso_label
_atom_site_aniso_U_11
_atom_site_aniso_U_22
_atom_site_aniso_U_33
_atom_site_aniso_U_23
_atom_site_aniso_U_13
_atom_site_aniso_U_12
C1 0.0354(17) 0.0229(16) 0.0164(14) -0.0012(12) 0.0057(12) -0.0007(13)
C2 0.0416(18) 0.0229(16) 0.0208(15) -0.0002(12) 0.0105(13) -0.0016(13)
C3 0.0422(19) 0.0263(17) 0.0224(16) -0.0020(12) 0.0103(13) -0.0029(14)
C4 0.049(2) 0.0383(19) 0.0212(16) -0.0068(14) 0.0125(13) -0.0057(16)
C5 0.088(3) 0.056(2) 0.0266(19) -0.0083(17) 0.0271(19) -0.023(2)
C6 0.099(4) 0.049(2) 0.038(2) -0.0052(18) 0.036(2) -0.034(2)
C7 0.067(3) 0.0370(19) 0.0280(19) -0.0064(15) 0.0186(17) -0.0194(19)
C8 0.0232(14) 0.0210(15) 0.0151(13) -0.0005(12) -0.0014(10) -0.0004(12)
C9 0.0257(16) 0.0193(15) 0.0160(15) -0.0002(10) -0.0014(12) -0.0018(11)
C10 0.0294(17) 0.0218(15) 0.0181(15) 0.0011(11) -0.0026(12) -0.0013(12)
C11 0.058(2) 0.0243(16) 0.0266(17) 0.0067(14) -0.0100(15) -0.0155(16)
C12 0.062(2) 0.0258(17) 0.0248(17) 0.0001(13) -0.0130(15) -0.0155(16)
C13 0.0352(18) 0.0264(16) 0.0157(14) 0.0016(12) -0.0030(12) -0.0028(14)
C14 0.0323(17) 0.0197(14) 0.0190(15) 0.0028(12) -0.0015(12) -0.0031(13)
C22 0.0325(19) 0.038(2) 0.037(2) -0.0023(15) 0.0081(14) -0.0040(15)
C27 0.072(3) 0.099(4) 0.048(3) 0.000(2) 0.029(2) -0.013(3)
C28 0.065(4) 0.254(11) 0.135(6) 0.096(7) 0.045(4) 0.071(5)
Gd1 0.02507(11) 0.01538(10) 0.01208(10) 0.00032(4) -0.00099(6) 0.00155(5)
N1 0.056(2) 0.0442(19) 0.0206(15) -0.0095(12) 0.0115(14) -0.0082(14)
N2 0.0398(16) 0.0260(14) 0.0181(13) 0.0005(9) -0.0060(11) -0.0067(11)
N3 0.0409(18) 0.0523(19) 0.0451(18) 0.0074(15) 0.0174(14) 0.0071(15)
O1 0.078(4) 0.354(9) 0.094(3) -0.013(5) 0.035(3) 0.070(4)
O2 0.0456(15) 0.0571(17) 0.0338(14) 0.0004(12) 0.0146(11) -0.0079(13)
O3 0.0579(15) 0.0205(11) 0.0186(11) 0.0007(8) 0.0083(10) -0.0093(10)
O4 0.0291(13) 0.0281(13) 0.0368(14) -0.0066(9) 0.0060(11) -0.0022(9)
O5 0.0484(14) 0.0172(11) 0.0244(11) 0.0029(9) -0.0118(9) -0.0059(10)
O6 0.0483(14) 0.0251(11) 0.0229(11) -0.0089(9) 0.0133(9) -0.0107(10)
O7 0.0348(12) 0.0228(11) 0.0183(10) 0.0060(8) -0.0051(8) -0.0073(9)
O8 0.0361(12) 0.0179(11) 0.0163(10) 0.0015(8) -0.0053(8) -0.0006(9)
O9 0.118(3) 0.0444(16) 0.0372(16) -0.0157(13) 0.0363(17) -0.0471(18)

loop_
_atom_type_symbol
_atom_type_description
_atom_type_scat_dispersion_real
_atom_type_scat_dispersion_imag
_atom_type_scat_source
C C 0.0033 0.0016 'International Tables Vol C Tables 4.2.6.8 and 6.1.1.4'
H H 0.0000 0.0000 'International Tables Vol C Tables 4.2.6.8 and 6.1.1.4'
O O 0.0106 0.0060 'International Tables Vol C Tables 4.2.6.8 and 6.1.1.4'
N N 0.0061 0.0033 'International Tables Vol C Tables 4.2.6.8 and 6.1.1.4'
Gd Gd -0.1653 3.9035 'International Tables Vol C Tables 4.2.6.8 and 6.1.1.4'

loop_
_geom_angle_atom_site_label_1
_geom_angle_atom_site_label_2
_geom_angle_atom_site_label_3
_geom_angle
_geom_angle_site_symmetry_1
_geom_angle_site_symmetry_3
O3 C1 O6 123.7(3) . .
O3 C1 C2 118.6(3) . .
O6 C1 C2 117.6(3) . .
C3 C2 C7 119.2(3) . .
C3 C2 C1 119.6(3) . .
C7 C2 C1 121.3(3) . .
C2 C3 C4 120.7(3) . .
C2 C3 H3 119.7 . .
C4 C3 H3 119.7 . .
C5 C4 C3 119.1(3) . .
C5 C4 N1 116.0(3) . .
C3 C4 N1 124.9(3) . .
C6 C5 C4 120.9(3) . .
C6 C5 H5 119.5 . .
C4 C5 H5 119.5 . .
C5 C6 C7 120.2(4) . .
C5 C6 H6 119.9 . .
C7 C6 H6 119.9 . .
O9 C7 C6 118.3(3) . .
O9 C7 C2 121.8(3) . .
C6 C7 C2 119.9(3) . .
O5 C8 O8 118.7(2) . .
O5 C8 C9 120.0(2) . .
O8 C8 C9 121.4(2) . .
O5 C8 Gd1 57.22(13) . 2_656
O8 C8 Gd1 61.48(14) . 2_656
C9 C8 Gd1 176.76(19) . 2_656
C14 C9 C10 118.8(3) . .
C14 C9 C8 117.5(2) . .
C10 C9 C8 123.7(3) . .
O7 C10 C11 119.3(3) . .
O7 C10 C9 123.2(3) . .
C11 C10 C9 117.5(3) . .
C12 C11 C10 122.6(3) . .
C12 C11 H11 118.7 . .
C10 C11 H11 118.7 . .
C11 C12 C13 120.1(3) . .
C11 C12 H12 120.0 . .
C13 C12 H12 120.0 . .
C14 C13 C12 118.6(3) . .
C14 C13 N2 116.4(3) . .
C12 C13 N2 125.0(3) . .
C13 C14 C9 122.4(3) . .
C13 C14 H14 118.8 . .
C9 C14 H14 118.8 . .
O2 C22 N3 125.5(3) . .
O2 C22 H22 117.2 . .
N3 C22 H22 117.2 . .
N3 C27 H27A 109.5 . .
N3 C27 H27B 109.5 . .
H27A C27 H27B 109.5 . .
N3 C27 H27C 109.5 . .
H27A C27 H27C 109.5 . .
H27B C27 H27C 109.5 . .
N3 C28 H28A 109.5 . .
N3 C28 H28B 109.5 . .
H28A C28 H28B 109.5 . .
N3 C28 H28C 109.5 . .
H28A C28 H28C 109.5 . .
H28B C28 H28C 109.5 . .
O7 Gd1 O3 120.95(8) . 2_656
O7 Gd1 O2 72.69(8) . .
O3 Gd1 O2 74.35(9) 2_656 .
O7 Gd1 O8 72.52(7) . .
O3 Gd1 O8 75.17(7) 2_656 .
O2 Gd1 O8 110.44(9) . .
O7 Gd1 O6 76.20(8) . .
O3 Gd1 O6 144.95(8) 2_656 .
O2 Gd1 O6 139.92(8) . .
O8 Gd1 O6 82.92(7) . .
O7 Gd1 O4 138.25(8) . .
O3 Gd1 O4 75.76(8) 2_656 .
O2 Gd1 O4 146.05(9) . .
O8 Gd1 O4 76.58(8) . .
O6 Gd1 O4 72.72(8) . .
O7 Gd1 O5 137.24(7) . 2_646
O3 Gd1 O5 80.20(7) 2_656 2_646
O2 Gd1 O5 79.57(9) . 2_646
O8 Gd1 O5 149.28(7) . 2_646
O6 Gd1 O5 108.50(8) . 2_646
O4 Gd1 O5 79.83(8) . 2_646
O7 Gd1 O8 91.59(7) . 2_646
O3 Gd1 O8 129.07(6) 2_656 2_646
O2 Gd1 O8 80.79(9) . 2_646
O8 Gd1 O8 155.75(3) . 2_646
O6 Gd1 O8 75.41(7) . 2_646
O4 Gd1 O8 106.52(7) . 2_646
O5 Gd1 O8 51.67(6) 2_646 2_646
O7 Gd1 C8 115.65(7) . 2_646
O3 Gd1 C8 104.64(7) 2_656 2_646
O2 Gd1 C8 79.69(9) . 2_646
O8 Gd1 C8 169.06(8) . 2_646
O6 Gd1 C8 91.86(8) . 2_646
O4 Gd1 C8 92.71(8) . 2_646
O5 Gd1 C8 25.47(7) 2_646 2_646
O8 Gd1 C8 26.21(7) 2_646 2_646
N1 N1 C4 115.0(4) 3_656 .
N2 N2 C13 114.9(3) 3_566 .
C22 N3 C28 120.6(4) . .
C22 N3 C27 122.7(4) . .
C28 N3 C27 116.7(4) . .
C22 O2 Gd1 136.1(2) . .
C1 O3 Gd1 147.93(19) . 2_646
Gd1 O4 H1W 123(2) . .
Gd1 O4 H2W 133(3) . .
H1W O4 H2W 96.3(14) . .
C8 O5 Gd1 97.31(15) . 2_656
C1 O6 Gd1 130.49(19) . .
C10 O7 Gd1 131.53(19) . .
C8 O8 Gd1 136.09(18) . .
C8 O8 Gd1 92.30(16) . 2_656
Gd1 O8 Gd1 131.55(8) . 2_656
C7 O9 H1M 107(3) . .

loop_
_geom_bond_atom_site_label_1
_geom_bond_atom_site_label_2
_geom_bond_distance
_geom_bond_site_symmetry_2
C1 O3 1.249(4) .
C1 O6 1.280(3) .
C1 C2 1.484(4) .
C2 C3 1.383(4) .
C2 C7 1.402(5) .
C3 C4 1.389(4) .
C3 H3 0.9300 .
C4 C5 1.385(5) .
C4 N1 1.420(4) .
C5 C6 1.369(5) .
C5 H5 0.9300 .
C6 C7 1.382(5) .
C6 H6 0.9300 .
C7 O9 1.347(4) .
C8 O5 1.253(3) .
C8 O8 1.277(3) .
C8 C9 1.479(4) .
C8 Gd1 2.889(3) 2_656
C9 C14 1.402(4) .
C9 C10 1.418(4) .
C10 O7 1.320(3) .
C10 C11 1.407(4) .
C11 C12 1.364(4) .
C11 H11 0.9300 .
C12 C13 1.402(4) .
C12 H12 0.9300 .
C13 C14 1.376(4) .
C13 N2 1.415(4) .
C14 H14 0.9300 .
C22 O2 1.231(4) .
C22 N3 1.292(5) .
C22 H22 0.9300 .
C27 N3 1.457(5) .
C27 H27A 0.9600 .
C27 H27B 0.9600 .
C27 H27C 0.9600 .
C28 N3 1.415(7) .
C28 H28A 0.9600 .
C28 H28B 0.9600 .
C28 H28C 0.9600 .
Gd1 O7 2.3040(19) .
Gd1 O3 2.334(2) 2_656
Gd1 O2 2.371(2) .
Gd1 O8 2.3803(18) .
Gd1 O6 2.396(2) .
Gd1 O4 2.404(2) .
Gd1 O5 2.4489(18) 2_646
Gd1 O8 2.5406(19) 2_646
Gd1 C8 2.889(3) 2_646
N1 N1 1.245(5) 3_656
N2 N2 1.258(5) 3_566
O3 Gd1 2.334(2) 2_646
O4 H1W 0.845(10) .
O4 H2W 0.840(10) .
O5 Gd1 2.4489(18) 2_656
O8 Gd1 2.5406(19) 2_656
O9 H1M 0.846(10) .

loop_
_geom_torsion_atom_site_label_1
_geom_torsion_atom_site_label_2
_geom_torsion_atom_site_label_3
_geom_torsion_atom_site_label_4
_geom_torsion
_geom_torsion_site_symmetry_1
_geom_torsion_site_symmetry_4
O3 C1 C2 C3 0.8(5) . .
O6 C1 C2 C3 -178.4(3) . .
O3 C1 C2 C7 -177.9(3) . .
O6 C1 C2 C7 2.9(5) . .
C7 C2 C3 C4 0.9(5) . .
C1 C2 C3 C4 -177.8(3) . .
C2 C3 C4 C5 -1.9(5) . .
C2 C3 C4 N1 177.9(3) . .
C3 C4 C5 C6 1.7(6) . .
N1 C4 C5 C6 -178.0(4) . .
C4 C5 C6 C7 -0.6(8) . .
C5 C6 C7 O9 179.2(5) . .
C5 C6 C7 C2 -0.4(8) . .
C3 C2 C7 O9 -179.3(4) . .
C1 C2 C7 O9 -0.6(6) . .
C3 C2 C7 C6 0.3(6) . .
C1 C2 C7 C6 179.0(4) . .
O5 C8 C9 C14 9.4(5) . .
O8 C8 C9 C14 -169.9(3) . .
Gd1 C8 C9 C14 38(4) 2_656 .
O5 C8 C9 C10 -168.5(3) . .
O8 C8 C9 C10 12.3(5) . .
Gd1 C8 C9 C10 -139(4) 2_656 .
C14 C9 C10 O7 -173.6(3) . .
C8 C9 C10 O7 4.2(5) . .
C14 C9 C10 C11 3.3(5) . .
C8 C9 C10 C11 -178.8(3) . .
O7 C10 C11 C12 174.7(4) . .
C9 C10 C11 C12 -2.4(6) . .
C10 C11 C12 C13 -0.8(6) . .
C11 C12 C13 C14 3.0(6) . .
C11 C12 C13 N2 -176.4(4) . .
C12 C13 C14 C9 -2.0(5) . .
N2 C13 C14 C9 177.4(3) . .
C10 C9 C14 C13 -1.2(5) . .
C8 C9 C14 C13 -179.2(3) . .
C5 C4 N1 N1 173.5(4) . 3_656
C3 C4 N1 N1 -6.2(6) . 3_656
C14 C13 N2 N2 179.9(4) . 3_566
C12 C13 N2 N2 -0.7(6) . 3_566
O2 C22 N3 C28 -2.8(7) . .
O2 C22 N3 C27 177.5(4) . .
N3 C22 O2 Gd1 150.1(3) . .
O7 Gd1 O2 C22 173.8(4) . .
O3 Gd1 O2 C22 -55.9(4) 2_656 .
O8 Gd1 O2 C22 -123.1(4) . .
O6 Gd1 O2 C22 133.1(3) . .
O4 Gd1 O2 C22 -26.8(4) . .
O5 Gd1 O2 C22 26.7(4) 2_646 .
O8 Gd1 O2 C22 79.2(4) 2_646 .
C8 Gd1 O2 C22 52.6(4) 2_646 .
O6 C1 O3 Gd1 -41.6(6) . 2_646
C2 C1 O3 Gd1 139.3(3) . 2_646
O8 C8 O5 Gd1 -2.6(3) . 2_656
C9 C8 O5 Gd1 178.1(2) . 2_656
O3 C1 O6 Gd1 -27.5(4) . .
C2 C1 O6 Gd1 151.7(2) . .
O7 Gd1 O6 C1 -40.5(2) . .
O3 Gd1 O6 C1 -165.4(2) 2_656 .
O2 Gd1 O6 C1 -0.7(3) . .
O8 Gd1 O6 C1 -114.2(3) . .
O4 Gd1 O6 C1 167.7(3) . .
O5 Gd1 O6 C1 95.1(3) 2_646 .
O8 Gd1 O6 C1 54.8(2) 2_646 .
C8 Gd1 O6 C1 75.4(3) 2_646 .
C11 C10 O7 Gd1 144.5(3) . .
C9 C10 O7 Gd1 -38.6(4) . .
O3 Gd1 O7 C10 97.5(3) 2_656 .
O2 Gd1 O7 C10 156.4(3) . .
O8 Gd1 O7 C10 37.6(3) . .
O6 Gd1 O7 C10 -49.2(3) . .
O4 Gd1 O7 C10 -6.4(3) . .
O5 Gd1 O7 C10 -151.6(2) 2_646 .
O8 Gd1 O7 C10 -123.7(3) 2_646 .
C8 Gd1 O7 C10 -134.5(2) 2_646 .
O5 C8 O8 Gd1 -175.0(2) . .
C9 C8 O8 Gd1 4.3(5) . .
Gd1 C8 O8 Gd1 -177.4(3) 2_656 .
O5 C8 O8 Gd1 2.5(3) . 2_656
C9 C8 O8 Gd1 -178.2(3) . 2_656
O7 Gd1 O8 C8 -21.0(3) . .
O3 Gd1 O8 C8 -150.9(3) 2_656 .
O2 Gd1 O8 C8 -84.3(3) . .
O6 Gd1 O8 C8 56.7(3) . .
O4 Gd1 O8 C8 130.5(3) . .
O5 Gd1 O8 C8 171.3(2) 2_646 .
O8 Gd1 O8 C8 30.0(3) 2_646 .
C8 Gd1 O8 C8 118.6(3) 2_646 .
O7 Gd1 O8 Gd1 162.41(14) . 2_656
O3 Gd1 O8 Gd1 32.53(13) 2_656 2_656
O2 Gd1 O8 Gd1 99.18(13) . 2_656
O6 Gd1 O8 Gd1 -119.88(13) . 2_656
O4 Gd1 O8 Gd1 -46.02(12) . 2_656
O5 Gd1 O8 Gd1 -5.2(2) 2_646 2_656
O8 Gd1 O8 Gd1 -146.51(13) 2_646 2_656
C8 Gd1 O8 Gd1 -58.0(4) 2_646 2_656
